data_4071994
loop_
_publ_author_name
'Morawitz, Thorsten'
'Zhang, Fan'
'Bolte, Michael'
'Bats, Jan W.'
'Lerner, Hans-Wolfram'
'Wagner, Matthias'

_publ_section_title
;
 Di- and Tritopic Poly(pyrazol-1-yl)borate Ligands: Synthesis,
 Characterization, and Reactivity toward [Mn(CO)5Br]
;
_journal_issue 19
_journal_name_full Organometallics
_journal_page_first 5067
_journal_paper_doi 10.1021/om800504r
_journal_volume 27
_journal_year 2008
_chemical_formula_sum 'C58 H62 B3 Mn3 N18 O13'
_chemical_formula_weight 1416.51
_chemical_name_systematic ?
_space_group_IT_number 2
_symmetry_cell_setting triclinic
_symmetry_space_group_name_Hall '-P 1'
_symmetry_space_group_name_H-M 'P -1'
_atom_sites_solution_hydrogens geom
_atom_sites_solution_primary direct
_atom_sites_solution_secondary difmap
_audit_creation_method SHELXL-97
_cell_angle_alpha 83.934(5)
_cell_angle_beta 89.307(5)
_cell_angle_gamma 83.283(5)
_cell_formula_units_Z 2
_cell_length_a 10.1742(6)
_cell_length_b 17.0682(10)
_cell_length_c 19.9745(12)
_cell_measurement_reflns_used 30418
_cell_measurement_temperature 173(2)
_cell_measurement_theta_max 26.5
_cell_measurement_theta_min 2.8
_cell_volume 3425.6(4)
_computing_cell_refinement 'X-Area (Stoe & Cie, 2001)'
_computing_data_collection 'X-Area (Stoe & Cie, 2001)'
_computing_data_reduction 'X-Area (Stoe & Cie, 2001)'
_computing_molecular_graphics 'XP in SHELXTL-Plus (Sheldrick, 1991)'
_computing_structure_refinement 'SHELXL-97 (Sheldrick, 1997)'
_computing_structure_solution 'SHELXS-97 (Sheldrick, 1990)'
_diffrn_ambient_temperature 173(2)
_diffrn_measured_fraction_theta_full 0.997
_diffrn_measured_fraction_theta_max 0.997
_diffrn_measurement_device_type 'STOE IPDS II two-circle-diffractometer'
_diffrn_measurement_method \w
_diffrn_radiation_monochromator graphite
_diffrn_radiation_source 'fine-focus sealed tube'
_diffrn_radiation_type MoK\a
_diffrn_radiation_wavelength 0.71073
_diffrn_reflns_av_R_equivalents 0.0799
_diffrn_reflns_av_sigmaI/netI 0.0646
_diffrn_reflns_limit_h_max 12
_diffrn_reflns_limit_h_min -12
_diffrn_reflns_limit_k_max 20
_diffrn_reflns_limit_k_min -20
_diffrn_reflns_limit_l_max 24
_diffrn_reflns_limit_l_min -24
_diffrn_reflns_number 54872
_diffrn_reflns_theta_full 25.35
_diffrn_reflns_theta_max 25.35
_diffrn_reflns_theta_min 2.72
_diffrn_standards_number 0
_exptl_absorpt_coefficient_mu 0.617
_exptl_absorpt_correction_T_max 0.8971
_exptl_absorpt_correction_T_min 0.8763
_exptl_absorpt_correction_type multi-scan
_exptl_absorpt_process_details 'MULABS (Spek, 2003; Blessing, 1995)'
_exptl_crystal_colour yellow
_exptl_crystal_density_diffrn 1.373
_exptl_crystal_density_method 'not measured'
_exptl_crystal_description block
_exptl_crystal_F_000 1460
_exptl_crystal_size_max 0.22
_exptl_crystal_size_mid 0.19
_exptl_crystal_size_min 0.18
_refine_diff_density_max 2.048
_refine_diff_density_min -0.676
_refine_diff_density_rms 0.095
_refine_ls_extinction_method none
_refine_ls_goodness_of_fit_ref 1.035
_refine_ls_hydrogen_treatment mixed
_refine_ls_matrix_type full
_refine_ls_number_parameters 831
_refine_ls_number_reflns 12519
_refine_ls_number_restraints 26
_refine_ls_restrained_S_all 1.038
_refine_ls_R_factor_all 0.1054
_refine_ls_R_factor_gt 0.0709
_refine_ls_shift/su_max 0.001
_refine_ls_shift/su_mean 0.000
_refine_ls_structure_factor_coef Fsqd
_refine_ls_weighting_details 'calc w=1/[\s^2^(Fo^2^)+(0.1324P)^2^+0.0000P] where P=(Fo^2^+2Fc^2^)/3'
_refine_ls_weighting_scheme calc
_refine_ls_wR_factor_gt 0.1916
_refine_ls_wR_factor_ref 0.2105
_reflns_number_gt 8496
_reflns_number_total 12519
_reflns_threshold_expression >2sigma(I)
_cod_data_source_file om800504r_si_002.cif
_cod_data_source_block wa666_/_Compd._12
_cod_depositor_comments
;
The following automatic conversions were performed:

'_symmetry_cell_setting' value 'Triclinic' changed to 'triclinic'
according to /home/saulius/struct/CIF-dictionaries/cif_core.dic
dictionary named 'cif_core.dic' version 2.4.1 from 2010-06-29.

Automatic conversion script
Id: cif_fix_values 1715 2011-07-08 13:25:40Z adriana 
;
_cod_database_code 4071994

loop_
_symmetry_equiv_pos_as_xyz
'x, y, z'
'-x, -y, -z'

loop_
_atom_site_label
_atom_site_type_symbol
_atom_site_fract_x
_atom_site_fract_y
_atom_site_fract_z
_atom_site_U_iso_or_equiv
_atom_site_adp_type
_atom_site_occupancy
_atom_site_symmetry_multiplicity
_atom_site_calc_flag
_atom_site_refinement_flags
B1 B 0.3171(4) 0.7731(3) 0.6625(3) 0.0286(10) Uani 1 1 d .
Mn1 Mn 0.07458(6) 0.76810(4) 0.56106(4) 0.0362(2) Uani 1 1 d .
C1 C 0.0422(5) 0.8341(4) 0.4853(3) 0.0605(17) Uani 1 1 d .
O1 O 0.0232(5) 0.8747(4) 0.4356(3) 0.0937(19) Uani 1 1 d .
C2 C -0.0976(5) 0.7830(3) 0.5830(3) 0.0424(12) Uani 1 1 d .
O2 O -0.2099(3) 0.7918(2) 0.5957(2) 0.0570(10) Uani 1 1 d .
C3 C 0.0423(5) 0.6865(4) 0.5155(3) 0.0449(12) Uani 1 1 d .
O3 O 0.0213(4) 0.6358(3) 0.4850(2) 0.0681(12) Uani 1 1 d .
B2 B 0.6955(4) 0.5773(3) 0.7754(2) 0.0253(10) Uani 1 1 d .
Mn2 Mn 0.83908(7) 0.39750(4) 0.77929(4) 0.0375(2) Uani 1 1 d .
C4 C 0.8467(6) 0.3228(3) 0.8515(3) 0.0483(13) Uani 1 1 d .
O4 O 0.8524(5) 0.2742(2) 0.8957(2) 0.0678(12) Uani 1 1 d .
C5 C 0.7967(6) 0.3246(3) 0.7268(3) 0.0548(14) Uani 1 1 d .
O5 O 0.7727(6) 0.2780(2) 0.6924(3) 0.0809(15) Uani 1 1 d .
C6 C 1.0128(6) 0.3716(3) 0.7646(3) 0.0558(14) Uani 1 1 d .
O6 O 1.1259(5) 0.3562(3) 0.7566(3) 0.0934(17) Uani 1 1 d .
B3 B 0.7023(5) 0.8876(3) 0.7827(3) 0.0294(10) Uani 1 1 d .
Mn3 Mn 0.78278(7) 1.04338(4) 0.84455(5) 0.0451(2) Uani 1 1 d .
C7 C 0.8260(5) 1.0506(3) 0.9308(4) 0.0574(16) Uani 1 1 d .
O7 O 0.8523(5) 1.0566(3) 0.9858(3) 0.0796(15) Uani 1 1 d .
C8 C 0.6794(6) 1.1366(3) 0.8439(4) 0.0630(18) Uani 1 1 d .
O8 O 0.6116(5) 1.1954(2) 0.8467(4) 0.099(2) Uani 1 1 d .
C9 C 0.9209(6) 1.0970(4) 0.8165(4) 0.0654(18) Uani 1 1 d .
O9 O 1.0061(5) 1.1327(3) 0.7988(3) 0.0909(18) Uani 1 1 d .
N11 N 0.2253(3) 0.8532(2) 0.6568(2) 0.0337(9) Uani 1 1 d .
N12 N 0.1190(4) 0.8595(2) 0.6141(2) 0.0425(10) Uani 1 1 d .
C13 C 0.0480(5) 0.9293(3) 0.6233(3) 0.0548(15) Uani 1 1 d .
H13 H -0.0312 0.9496 0.5997 0.066 Uiso 1 1 calc R
C14 C 0.1037(5) 0.9675(3) 0.6711(4) 0.0590(16) Uani 1 1 d .
H14 H 0.0720 1.0171 0.6863 0.071 Uiso 1 1 calc R
C15 C 0.2153(5) 0.9181(3) 0.6920(3) 0.0455(12) Uani 1 1 d .
H15 H 0.2755 0.9275 0.7255 0.055 Uiso 1 1 calc R
N21 N 0.2218(3) 0.71138(19) 0.68951(18) 0.0260(7) Uani 1 1 d .
N22 N 0.1205(3) 0.6969(2) 0.64939(18) 0.0289(8) Uani 1 1 d .
C23 C 0.2109(4) 0.6713(2) 0.7511(2) 0.0283(9) Uani 1 1 d .
H23 H 0.2676 0.6725 0.7883 0.034 Uiso 1 1 calc R
C24 C 0.1039(4) 0.6285(3) 0.7511(2) 0.0335(10) Uani 1 1 d .
H24 H 0.0730 0.5944 0.7871 0.040 Uiso 1 1 calc R
C25 C 0.0513(4) 0.6464(3) 0.6862(2) 0.0334(10) Uani 1 1 d .
H25 H -0.0237 0.6255 0.6704 0.040 Uiso 1 1 calc R
N31 N 0.3603(3) 0.7570(2) 0.59012(18) 0.0305(8) Uani 1 1 d .
N32 N 0.2704(4) 0.7517(2) 0.5410(2) 0.0377(9) Uani 1 1 d .
C33 C 0.3399(5) 0.7391(4) 0.4849(3) 0.0520(14) Uani 1 1 d .
H33 H 0.3021 0.7321 0.4430 0.062 Uiso 1 1 calc R
C34 C 0.4737(5) 0.7378(4) 0.4961(3) 0.0583(16) Uani 1 1 d .
H34 H 0.5435 0.7307 0.4646 0.070 Uiso 1 1 calc R
C35 C 0.4838(4) 0.7490(3) 0.5630(3) 0.0423(12) Uani 1 1 d .
H35 H 0.5640 0.7509 0.5864 0.051 Uiso 1 1 calc R
N41 N 0.5973(3) 0.51505(19) 0.79612(19) 0.0292(8) Uani 1 1 d .
N42 N 0.6428(4) 0.4359(2) 0.7967(2) 0.0360(9) Uani 1 1 d .
C43 C 0.5410(5) 0.3958(3) 0.8173(3) 0.0470(13) Uani 1 1 d .
H43 H 0.5439 0.3396 0.8217 0.056 Uiso 1 1 calc R
C44 C 0.4307(5) 0.4479(3) 0.8311(3) 0.0526(14) Uani 1 1 d .
H44 H 0.3464 0.4351 0.8466 0.063 Uiso 1 1 calc R
C45 C 0.4711(4) 0.5223(3) 0.8175(3) 0.0387(11) Uani 1 1 d .
H45 H 0.4181 0.5710 0.8225 0.046 Uiso 1 1 calc R
N51 N 0.7561(3) 0.55566(19) 0.70682(18) 0.0272(7) Uani 1 1 d .
N52 N 0.8232(4) 0.4824(2) 0.7000(2) 0.0364(9) Uani 1 1 d .
C53 C 0.8530(5) 0.4805(3) 0.6346(3) 0.0438(12) Uani 1 1 d .
H53 H 0.9009 0.4367 0.6160 0.053 Uiso 1 1 calc R
C54 C 0.8043(5) 0.5512(3) 0.5979(3) 0.0422(11) Uani 1 1 d .
H54 H 0.8111 0.5649 0.5507 0.051 Uiso 1 1 calc R
C55 C 0.7437(4) 0.5974(3) 0.6449(2) 0.0335(10) Uani 1 1 d .
H55 H 0.7004 0.6498 0.6355 0.040 Uiso 1 1 calc R
N61 N 0.8052(3) 0.55861(19) 0.83068(18) 0.0269(7) Uani 1 1 d .
N62 N 0.8794(3) 0.4858(2) 0.83601(19) 0.0303(8) Uani 1 1 d .
C63 C 0.9557(4) 0.4818(3) 0.8911(2) 0.0375(11) Uani 1 1 d .
H63 H 1.0177 0.4377 0.9064 0.045 Uiso 1 1 calc R
C64 C 0.9313(5) 0.5502(3) 0.9222(2) 0.0382(11) Uani 1 1 d .
H64 H 0.9723 0.5625 0.9616 0.046 Uiso 1 1 calc R
C65 C 0.8345(4) 0.5972(3) 0.8836(2) 0.0323(9) Uani 1 1 d .
H65 H 0.7948 0.6481 0.8927 0.039 Uiso 1 1 calc R
N71 N 0.7008(4) 0.9602(2) 0.7285(2) 0.0345(9) Uani 1 1 d .
N72 N 0.7350(4) 1.0303(2) 0.7472(2) 0.0404(10) Uani 1 1 d .
C73 C 0.7395(5) 1.0785(3) 0.6904(3) 0.0524(14) Uani 1 1 d .
H73 H 0.7596 1.1317 0.6884 0.063 Uiso 1 1 calc R
C74 C 0.7115(5) 1.0420(3) 0.6355(3) 0.0511(14) Uani 1 1 d .
H74 H 0.7089 1.0636 0.5896 0.061 Uiso 1 1 calc R
C75 C 0.6877(4) 0.9660(3) 0.6617(3) 0.0400(11) Uani 1 1 d .
H75 H 0.6658 0.9253 0.6363 0.048 Uiso 1 1 calc R
N81 N 0.6105(3) 0.9154(2) 0.8412(2) 0.0335(8) Uani 1 1 d .
N82 N 0.6274(4) 0.9823(2) 0.8705(2) 0.0399(9) Uani 1 1 d .
C83 C 0.5284(5) 0.9943(3) 0.9138(3) 0.0485(13) Uani 1 1 d .
H83 H 0.5159 1.0372 0.9408 0.058 Uiso 1 1 calc R
C84 C 0.4453(5) 0.9343(3) 0.9137(3) 0.0543(14) Uani 1 1 d .
H84 H 0.3680 0.9283 0.9400 0.065 Uiso 1 1 calc R
C85 C 0.4997(4) 0.8863(3) 0.8674(3) 0.0398(11) Uani 1 1 d .
H85 H 0.4657 0.8401 0.8555 0.048 Uiso 1 1 calc R
N91 N 0.8479(3) 0.8749(2) 0.8095(2) 0.0325(8) Uani 1 1 d .
N92 N 0.8908(4) 0.9340(2) 0.8430(2) 0.0394(9) Uani 1 1 d .
C93 C 1.0194(5) 0.9116(3) 0.8582(3) 0.0435(12) Uani 1 1 d .
H93 H 1.0733 0.9410 0.8821 0.052 Uiso 1 1 calc R
C94 C 1.0619(5) 0.8395(3) 0.8340(3) 0.0444(12) Uani 1 1 d .
H94 H 1.1477 0.8108 0.8381 0.053 Uiso 1 1 calc R
C95 C 0.9522(4) 0.8184(3) 0.8025(3) 0.0359(10) Uani 1 1 d .
H95 H 0.9502 0.7723 0.7799 0.043 Uiso 1 1 calc R
C101 C 0.4491(4) 0.7635(2) 0.7081(2) 0.0268(9) Uani 1 1 d .
C102 C 0.5074(4) 0.6854(2) 0.7287(2) 0.0267(9) Uani 1 1 d .
H102 H 0.4625 0.6424 0.7184 0.032 Uiso 1 1 calc R
C103 C 0.6276(4) 0.6681(2) 0.7634(2) 0.0252(8) Uani 1 1 d .
C104 C 0.6921(4) 0.7334(2) 0.7771(2) 0.0270(9) Uani 1 1 d .
H104 H 0.7736 0.7234 0.8010 0.032 Uiso 1 1 calc R
C105 C 0.6420(4) 0.8124(2) 0.7574(2) 0.0273(9) Uani 1 1 d .
C106 C 0.5210(4) 0.8252(2) 0.7228(2) 0.0279(9) Uani 1 1 d .
H106 H 0.4857 0.8783 0.7086 0.033 Uiso 1 1 calc R
O201 O 0.3400(4) 0.6922(3) 0.8991(2) 0.0664(11) Uani 1 1 d D
C202 C 0.2433(8) 0.6572(7) 0.9400(4) 0.106(3) Uani 1 1 d D
H20A H 0.1797 0.6355 0.9119 0.127 Uiso 1 1 calc R
H20B H 0.1938 0.6971 0.9663 0.127 Uiso 1 1 calc R
C203 C 0.3146(10) 0.5935(6) 0.9853(5) 0.111(3) Uani 1 1 d D
H20C H 0.3120 0.5413 0.9682 0.133 Uiso 1 1 calc R
H20D H 0.2759 0.5916 1.0311 0.133 Uiso 1 1 calc R
C204 C 0.4532(11) 0.6145(7) 0.9859(6) 0.136(5) Uani 1 1 d D
H20E H 0.4775 0.6254 1.0315 0.163 Uiso 1 1 calc R
H20F H 0.5161 0.5704 0.9720 0.163 Uiso 1 1 calc R
C205 C 0.4564(7) 0.6843(4) 0.9388(4) 0.0714(19) Uani 1 1 d D
H20G H 0.4589 0.7317 0.9632 0.086 Uiso 1 1 calc R
H20H H 0.5360 0.6787 0.9100 0.086 Uiso 1 1 calc R
O301 O 0.1672(12) 0.2980(4) 0.9712(5) 0.161(4) Uani 1 1 d .
C302 C 0.2539(14) 0.2740(9) 0.9243(7) 0.146(5) Uani 1 1 d .
H30A H 0.3387 0.2961 0.9290 0.175 Uiso 1 1 calc R
H30B H 0.2183 0.2917 0.8785 0.175 Uiso 1 1 calc R
C303 C 0.2734(17) 0.1881(8) 0.9354(8) 0.191(8) Uani 1 1 d .
H30C H 0.2570 0.1652 0.8932 0.229 Uiso 1 1 calc R
H30D H 0.3657 0.1699 0.9497 0.229 Uiso 1 1 calc R
C304 C 0.1891(15) 0.1639(7) 0.9834(8) 0.150(5) Uani 1 1 d .
H30E H 0.2367 0.1266 1.0189 0.180 Uiso 1 1 calc R
H30F H 0.1196 0.1371 0.9640 0.180 Uiso 1 1 calc R
C305 C 0.1336(16) 0.2335(9) 1.0099(6) 0.152(5) Uani 1 1 d .
H30G H 0.0361 0.2351 1.0115 0.182 Uiso 1 1 calc R
H30H H 0.1660 0.2338 1.0564 0.182 Uiso 1 1 calc R
O401 O 0.4648(12) 0.4842(10) 0.6243(9) 0.262(8) Uani 1 1 d .
C402 C 0.3430(19) 0.5277(11) 0.6164(12) 0.237(11) Uani 1 1 d .
H40A H 0.3512 0.5782 0.5883 0.285 Uiso 1 1 calc R
H40B H 0.3075 0.5403 0.6609 0.285 Uiso 1 1 calc R
C403 C 0.2576(14) 0.4852(12) 0.5861(10) 0.238(12) Uani 1 1 d .
H40C H 0.1758 0.4824 0.6132 0.286 Uiso 1 1 calc R
H40D H 0.2332 0.5114 0.5407 0.286 Uiso 1 1 calc R
C404 C 0.3181(13) 0.4126(6) 0.5817(7) 0.128(4) Uani 1 1 d .
H40E H 0.3471 0.4062 0.5349 0.153 Uiso 1 1 calc R
H40F H 0.2583 0.3722 0.5961 0.153 Uiso 1 1 calc R
C405 C 0.422(2) 0.4056(9) 0.6227(12) 0.244(12) Uani 1 1 d .
H40G H 0.4943 0.3687 0.6062 0.293 Uiso 1 1 calc R
H40H H 0.3968 0.3842 0.6685 0.293 Uiso 1 1 calc R
O501 O 0.288(3) 0.2097(17) 0.6660(13) 0.406(13) Uiso 1 1 d D
C502 C 0.320(4) 0.125(2) 0.6550(15) 0.43(2) Uiso 1 1 d D
H50A H 0.3973 0.1175 0.6247 0.514 Uiso 1 1 calc R
H50B H 0.2439 0.1037 0.6366 0.514 Uiso 1 1 calc R
C503 C 0.352(3) 0.0898(13) 0.7249(16) 0.293(13) Uiso 1 1 d D
H50C H 0.4237 0.0453 0.7246 0.351 Uiso 1 1 calc R
H50D H 0.2729 0.0692 0.7464 0.351 Uiso 1 1 calc R
C504 C 0.395(3) 0.154(2) 0.7624(13) 0.372(18) Uiso 1 1 d D
H50E H 0.3277 0.1697 0.7963 0.447 Uiso 1 1 calc R
H50F H 0.4805 0.1364 0.7851 0.447 Uiso 1 1 calc R
C505 C 0.406(3) 0.2185(16) 0.7091(16) 0.322(14) Uiso 1 1 d D
H50G H 0.4902 0.2107 0.6840 0.386 Uiso 1 1 calc R
H50H H 0.3977 0.2707 0.7270 0.386 Uiso 1 1 calc R

loop_
_atom_site_aniso_label
_atom_site_aniso_U_11
_atom_site_aniso_U_22
_atom_site_aniso_U_33
_atom_site_aniso_U_23
_atom_site_aniso_U_13
_atom_site_aniso_U_12
B1 0.022(2) 0.022(2) 0.041(3) 0.0023(19) -0.0016(19) -0.0025(17)
Mn1 0.0231(3) 0.0426(4) 0.0410(4) 0.0084(3) -0.0027(3) -0.0067(3)
C1 0.034(3) 0.076(4) 0.066(4) 0.029(3) -0.007(3) -0.014(3)
O1 0.061(3) 0.117(4) 0.089(4) 0.060(3) -0.018(3) -0.015(3)
C2 0.030(2) 0.036(2) 0.059(3) 0.007(2) -0.005(2) -0.0052(19)
O2 0.0252(18) 0.049(2) 0.097(3) -0.008(2) 0.0049(18) -0.0042(15)
C3 0.029(2) 0.064(3) 0.042(3) -0.004(3) 0.000(2) -0.006(2)
O3 0.055(2) 0.099(4) 0.058(3) -0.035(3) 0.009(2) -0.021(2)
B2 0.022(2) 0.018(2) 0.035(3) -0.0004(18) 0.0000(18) -0.0050(17)
Mn2 0.0418(4) 0.0195(3) 0.0502(5) -0.0066(3) -0.0017(3) 0.0031(3)
C4 0.057(3) 0.022(2) 0.065(4) -0.007(2) -0.007(3) 0.005(2)
O4 0.092(3) 0.032(2) 0.075(3) 0.010(2) -0.011(2) -0.001(2)
C5 0.075(4) 0.023(2) 0.065(4) -0.008(2) -0.003(3) 0.002(2)
O5 0.132(4) 0.031(2) 0.083(3) -0.019(2) -0.016(3) -0.011(2)
C6 0.059(4) 0.037(3) 0.067(4) -0.004(3) 0.003(3) 0.014(2)
O6 0.059(3) 0.098(4) 0.113(4) -0.010(3) 0.018(3) 0.032(3)
B3 0.026(2) 0.021(2) 0.043(3) -0.009(2) 0.003(2) -0.0034(18)
Mn3 0.0357(4) 0.0274(4) 0.0776(6) -0.0250(4) 0.0090(4) -0.0095(3)
C7 0.039(3) 0.052(3) 0.089(5) -0.040(3) 0.009(3) -0.010(2)
O7 0.060(3) 0.095(4) 0.096(4) -0.059(3) 0.004(3) -0.018(2)
C8 0.051(3) 0.033(3) 0.111(5) -0.025(3) 0.017(3) -0.016(3)
O8 0.081(3) 0.029(2) 0.189(6) -0.031(3) 0.032(4) 0.001(2)
C9 0.052(3) 0.047(3) 0.106(5) -0.038(3) 0.014(3) -0.018(3)
O9 0.064(3) 0.073(3) 0.151(5) -0.040(3) 0.030(3) -0.045(3)
N11 0.0228(17) 0.0244(18) 0.053(2) 0.0052(16) -0.0036(16) -0.0046(14)
N12 0.0276(19) 0.031(2) 0.066(3) 0.0078(19) -0.0051(18) -0.0028(16)
C13 0.032(2) 0.029(3) 0.097(5) 0.012(3) 0.000(3) 0.007(2)
C14 0.041(3) 0.027(2) 0.107(5) -0.008(3) 0.000(3) 0.004(2)
C15 0.037(2) 0.025(2) 0.075(4) -0.007(2) 0.000(2) -0.0015(19)
N21 0.0208(15) 0.0215(16) 0.036(2) -0.0014(14) 0.0023(14) -0.0035(13)
N22 0.0249(17) 0.0273(18) 0.035(2) -0.0029(15) 0.0014(14) -0.0074(14)
C23 0.027(2) 0.026(2) 0.031(2) -0.0005(17) 0.0027(17) -0.0033(16)
C24 0.026(2) 0.032(2) 0.042(3) 0.0037(19) 0.0077(18) -0.0054(17)
C25 0.024(2) 0.032(2) 0.045(3) -0.0038(19) 0.0029(18) -0.0082(17)
N31 0.0232(17) 0.0334(19) 0.034(2) 0.0039(15) 0.0004(14) -0.0067(14)
N32 0.0263(18) 0.051(2) 0.034(2) 0.0057(18) -0.0019(16) -0.0068(17)
C33 0.038(3) 0.084(4) 0.033(3) 0.001(3) 0.004(2) -0.012(3)
C34 0.032(3) 0.098(5) 0.042(3) 0.006(3) 0.008(2) -0.007(3)
C35 0.023(2) 0.057(3) 0.046(3) 0.003(2) 0.0041(19) -0.010(2)
N41 0.0285(17) 0.0161(16) 0.043(2) 0.0009(14) 0.0005(15) -0.0045(13)
N42 0.040(2) 0.0168(17) 0.051(2) 0.0004(16) -0.0026(18) -0.0061(15)
C43 0.048(3) 0.025(2) 0.068(4) 0.007(2) -0.004(3) -0.016(2)
C44 0.039(3) 0.039(3) 0.078(4) 0.015(3) 0.009(3) -0.014(2)
C45 0.030(2) 0.033(2) 0.050(3) 0.009(2) 0.003(2) -0.0046(18)
N51 0.0264(17) 0.0190(16) 0.037(2) -0.0032(14) -0.0027(14) -0.0039(13)
N52 0.041(2) 0.0237(18) 0.044(2) -0.0113(16) 0.0034(17) 0.0033(15)
C53 0.050(3) 0.039(3) 0.045(3) -0.017(2) 0.008(2) -0.004(2)
C54 0.048(3) 0.050(3) 0.031(3) -0.012(2) 0.004(2) -0.013(2)
C55 0.028(2) 0.033(2) 0.040(3) -0.0030(19) -0.0002(18) -0.0074(18)
N61 0.0284(17) 0.0174(16) 0.034(2) 0.0001(14) -0.0008(14) -0.0029(13)
N62 0.0294(18) 0.0215(17) 0.038(2) 0.0010(15) 0.0008(15) 0.0016(14)
C63 0.034(2) 0.030(2) 0.046(3) 0.006(2) -0.008(2) -0.0016(18)
C64 0.046(3) 0.033(2) 0.035(3) 0.0040(19) -0.011(2) -0.009(2)
C65 0.038(2) 0.025(2) 0.035(2) -0.0023(18) -0.0017(19) -0.0092(18)
N71 0.0318(19) 0.0200(17) 0.053(3) -0.0077(16) 0.0087(17) -0.0073(14)
N72 0.040(2) 0.0184(17) 0.065(3) -0.0075(18) 0.0048(19) -0.0082(15)
C73 0.055(3) 0.022(2) 0.080(4) 0.001(2) 0.010(3) -0.012(2)
C74 0.048(3) 0.036(3) 0.066(4) 0.014(3) 0.002(3) -0.007(2)
C75 0.031(2) 0.026(2) 0.061(4) 0.004(2) 0.001(2) -0.0059(18)
N81 0.0300(18) 0.0243(18) 0.048(2) -0.0116(16) 0.0068(16) -0.0061(14)
N82 0.035(2) 0.030(2) 0.058(3) -0.0182(18) 0.0043(18) -0.0058(16)
C83 0.042(3) 0.045(3) 0.060(4) -0.020(3) 0.014(2) -0.003(2)
C84 0.038(3) 0.058(3) 0.072(4) -0.023(3) 0.019(3) -0.014(2)
C85 0.032(2) 0.039(3) 0.052(3) -0.009(2) 0.008(2) -0.0149(19)
N91 0.0260(17) 0.0224(17) 0.051(2) -0.0115(16) 0.0027(16) -0.0057(14)
N92 0.0310(19) 0.034(2) 0.057(3) -0.0189(18) 0.0034(18) -0.0066(16)
C93 0.033(2) 0.046(3) 0.055(3) -0.020(2) -0.002(2) -0.009(2)
C94 0.026(2) 0.041(3) 0.066(4) -0.011(2) -0.003(2) 0.0008(19)
C95 0.030(2) 0.025(2) 0.054(3) -0.011(2) 0.005(2) -0.0050(17)
C101 0.0241(19) 0.0213(19) 0.035(2) 0.0000(17) 0.0034(17) -0.0048(15)
C102 0.0262(19) 0.0175(18) 0.037(2) -0.0033(16) 0.0033(17) -0.0067(15)
C103 0.0237(19) 0.0196(19) 0.032(2) -0.0022(16) 0.0031(16) -0.0031(15)
C104 0.0240(19) 0.0190(19) 0.039(2) -0.0040(17) -0.0005(17) -0.0050(15)
C105 0.0258(19) 0.0210(19) 0.036(2) -0.0054(17) 0.0037(17) -0.0053(15)
C106 0.0257(19) 0.0159(18) 0.041(3) -0.0001(17) 0.0022(17) -0.0017(15)
O201 0.062(3) 0.087(3) 0.048(2) -0.001(2) -0.0009(19) -0.004(2)
C202 0.068(5) 0.181(11) 0.069(5) -0.014(6) 0.016(4) -0.023(6)
C203 0.135(8) 0.101(7) 0.099(7) 0.006(5) 0.053(6) -0.047(6)
C204 0.123(8) 0.146(10) 0.129(9) 0.076(7) -0.055(7) -0.053(7)
C205 0.072(4) 0.081(5) 0.062(4) 0.007(3) -0.013(3) -0.022(4)
O301 0.260(12) 0.062(4) 0.168(9) -0.037(5) 0.036(8) -0.020(6)
C302 0.152(11) 0.143(11) 0.134(11) 0.055(9) 0.006(9) -0.049(9)
C303 0.239(17) 0.105(9) 0.205(15) 0.012(9) 0.146(14) 0.039(10)
C304 0.189(13) 0.077(7) 0.180(13) 0.015(8) 0.039(11) -0.033(8)
C305 0.217(15) 0.138(11) 0.099(8) -0.025(8) 0.061(9) -0.011(10)
O401 0.138(9) 0.260(16) 0.43(2) -0.139(16) 0.010(11) -0.086(10)
C402 0.175(15) 0.204(17) 0.34(3) -0.178(18) -0.082(17) 0.089(14)
C403 0.132(10) 0.30(2) 0.29(2) -0.224(19) -0.130(13) 0.109(13)
C404 0.134(9) 0.090(7) 0.171(11) -0.048(7) -0.054(8) -0.029(6)
C405 0.26(2) 0.109(11) 0.37(3) -0.096(15) -0.15(2) 0.045(13)

loop_
_atom_type_symbol
_atom_type_description
_atom_type_scat_dispersion_real
_atom_type_scat_dispersion_imag
_atom_type_scat_source
C C 0.0033 0.0016 'International Tables Vol C Tables 4.2.6.8 and 6.1.1.4'
H H 0.0000 0.0000 'International Tables Vol C Tables 4.2.6.8 and 6.1.1.4'
B B 0.0013 0.0007 'International Tables Vol C Tables 4.2.6.8 and 6.1.1.4'
Mn Mn 0.3368 0.7283 'International Tables Vol C Tables 4.2.6.8 and 6.1.1.4'
N N 0.0061 0.0033 'International Tables Vol C Tables 4.2.6.8 and 6.1.1.4'
O O 0.0106 0.0060 'International Tables Vol C Tables 4.2.6.8 and 6.1.1.4'

loop_
_geom_angle_atom_site_label_1
_geom_angle_atom_site_label_2
_geom_angle_atom_site_label_3
_geom_angle
N31 B1 N11 107.1(4)
N31 B1 N21 108.7(3)
N11 B1 N21 103.1(3)
N31 B1 C101 107.5(3)
N11 B1 C101 119.2(4)
N21 B1 C101 110.8(3)
C2 Mn1 C1 90.0(2)
C2 Mn1 C3 89.5(2)
C1 Mn1 C3 89.1(3)
C2 Mn1 N32 177.3(2)
C1 Mn1 N32 92.0(2)
C3 Mn1 N32 92.3(2)
C2 Mn1 N22 92.07(19)
C1 Mn1 N22 176.4(2)
C3 Mn1 N22 93.9(2)
N32 Mn1 N22 85.82(14)
C2 Mn1 N12 92.4(2)
C1 Mn1 N12 92.0(3)
C3 Mn1 N12 177.75(19)
N32 Mn1 N12 85.70(16)
N22 Mn1 N12 84.95(15)
O1 C1 Mn1 178.0(7)
O2 C2 Mn1 178.3(5)
O3 C3 Mn1 178.3(5)
N51 B2 N61 108.8(3)
N51 B2 N41 105.9(3)
N61 B2 N41 103.4(3)
N51 B2 C103 107.0(3)
N61 B2 C103 116.4(3)
N41 B2 C103 114.7(3)
C6 Mn2 C5 91.3(3)
C6 Mn2 C4 89.8(3)
C5 Mn2 C4 89.4(2)
C6 Mn2 N52 92.5(2)
C5 Mn2 N52 91.0(2)
C4 Mn2 N52 177.7(2)
C6 Mn2 N62 90.9(2)
C5 Mn2 N62 176.5(2)
C4 Mn2 N62 93.34(19)
N52 Mn2 N62 86.21(15)
C6 Mn2 N42 175.6(2)
C5 Mn2 N42 92.5(2)
C4 Mn2 N42 92.5(2)
N52 Mn2 N42 85.17(15)
N62 Mn2 N42 85.26(14)
O4 C4 Mn2 178.1(5)
O5 C5 Mn2 178.3(6)
O6 C6 Mn2 178.1(6)
N71 B3 N91 103.8(3)
N71 B3 N81 106.4(3)
N91 B3 N81 107.6(4)
N71 B3 C105 114.2(4)
N91 B3 C105 117.9(3)
N81 B3 C105 106.3(3)
C8 Mn3 C7 89.2(3)
C8 Mn3 C9 89.2(3)
C7 Mn3 C9 89.7(3)
C8 Mn3 N82 91.4(2)
C7 Mn3 N82 93.5(2)
C9 Mn3 N82 176.8(3)
C8 Mn3 N72 92.8(3)
C7 Mn3 N72 177.7(2)
C9 Mn3 N72 91.4(3)
N82 Mn3 N72 85.43(16)
C8 Mn3 N92 176.4(2)
C7 Mn3 N92 93.1(2)
C9 Mn3 N92 93.7(2)
N82 Mn3 N92 85.68(15)
N72 Mn3 N92 84.85(16)
O7 C7 Mn3 178.7(6)
O8 C8 Mn3 176.7(7)
O9 C9 Mn3 178.3(6)
C15 N11 N12 109.1(4)
C15 N11 B1 133.7(4)
N12 N11 B1 116.5(4)
C13 N12 N11 105.4(4)
C13 N12 Mn1 130.5(4)
N11 N12 Mn1 123.4(3)
N12 C13 C14 112.0(5)
N12 C13 H13 124.0
C14 C13 H13 124.0
C13 C14 C15 104.9(5)
C13 C14 H14 127.6
C15 C14 H14 127.6
N11 C15 C14 108.7(5)
N11 C15 H15 125.7
C14 C15 H15 125.7
C23 N21 N22 109.0(3)
C23 N21 B1 131.2(4)
N22 N21 B1 119.6(3)
C25 N22 N21 106.7(4)
C25 N22 Mn1 131.1(3)
N21 N22 Mn1 120.4(2)
N21 C23 C24 109.0(4)
N21 C23 H23 125.5
C24 C23 H23 125.5
C23 C24 C25 104.4(4)
C23 C24 H24 127.8
C25 C24 H24 127.8
N22 C25 C24 110.9(4)
N22 C25 H25 124.6
C24 C25 H25 124.6
C35 N31 N32 108.7(4)
C35 N31 B1 129.4(4)
N32 N31 B1 121.9(3)
C33 N32 N31 106.6(4)
C33 N32 Mn1 133.3(3)
N31 N32 Mn1 120.0(3)
N32 C33 C34 111.0(5)
N32 C33 H33 124.5
C34 C33 H33 124.5
C35 C34 C33 105.0(5)
C35 C34 H34 127.5
C33 C34 H34 127.5
N31 C35 C34 108.8(4)
N31 C35 H35 125.6
C34 C35 H35 125.6
C45 N41 N42 109.1(3)
C45 N41 B2 132.5(4)
N42 N41 B2 118.3(3)
C43 N42 N41 106.4(4)
C43 N42 Mn2 131.3(3)
N41 N42 Mn2 122.0(3)
N42 C43 C44 110.6(4)
N42 C43 H43 124.7
C44 C43 H43 124.7
C45 C44 C43 104.7(4)
C45 C44 H44 127.7
C43 C44 H44 127.7
N41 C45 C44 109.3(4)
N41 C45 H45 125.4
C44 C45 H45 125.4
C55 N51 N52 108.5(4)
C55 N51 B2 129.5(4)
N52 N51 B2 121.7(3)
C53 N52 N51 107.0(4)
C53 N52 Mn2 132.3(3)
N51 N52 Mn2 120.1(3)
N52 C53 C54 110.6(4)
N52 C53 H53 124.7
C54 C53 H53 124.7
C55 C54 C53 104.9(4)
C55 C54 H54 127.5
C53 C54 H54 127.5
N51 C55 C54 108.9(4)
N51 C55 H55 125.6
C54 C55 H55 125.6
C65 N61 N62 108.4(3)
C65 N61 B2 132.3(4)
N62 N61 B2 118.7(3)
C63 N62 N61 106.9(3)
C63 N62 Mn2 129.9(3)
N61 N62 Mn2 121.8(3)
N62 C63 C64 110.6(4)
N62 C63 H63 124.7
C64 C63 H63 124.7
C63 C64 C65 105.2(4)
C63 C64 H64 127.4
C65 C64 H64 127.4
N61 C65 C64 108.9(4)
N61 C65 H65 125.6
C64 C65 H65 125.6
C75 N71 N72 109.4(4)
C75 N71 B3 131.2(4)
N72 N71 B3 118.8(4)
C73 N72 N71 105.9(4)
C73 N72 Mn3 131.6(3)
N71 N72 Mn3 122.2(3)
N72 C73 C74 111.6(4)
N72 C73 H73 124.2
C74 C73 H73 124.2
C73 C74 C75 104.7(5)
C73 C74 H74 127.7
C75 C74 H74 127.7
N71 C75 C74 108.4(5)
N71 C75 H75 125.8
C74 C75 H75 125.8
C85 N81 N82 108.5(4)
C85 N81 B3 129.8(4)
N82 N81 B3 121.5(3)
C83 N82 N81 107.5(4)
C83 N82 Mn3 132.0(3)
N81 N82 Mn3 120.5(3)
N82 C83 C84 109.9(5)
N82 C83 H83 125.0
C84 C83 H83 125.0
C85 C84 C83 105.1(4)
C85 C84 H84 127.4
C83 C84 H84 127.4
N81 C85 C84 108.9(4)
N81 C85 H85 125.5
C84 C85 H85 125.5
C95 N91 N92 108.6(3)
C95 N91 B3 133.5(4)
N92 N91 B3 117.7(3)
C93 N92 N91 106.9(4)
C93 N92 Mn3 129.1(3)
N91 N92 Mn3 122.3(3)
N92 C93 C94 110.4(4)
N92 C93 H93 124.8
C94 C93 H93 124.8
C95 C94 C93 105.3(4)
C95 C94 H94 127.3
C93 C94 H94 127.3
N91 C95 C94 108.7(4)
N91 C95 H95 125.6
C94 C95 H95 125.6
C106 C101 C102 116.2(4)
C106 C101 B1 126.1(4)
C102 C101 B1 117.2(3)
C103 C102 C101 123.5(4)
C103 C102 H102 118.2
C101 C102 H102 118.2
C102 C103 C104 116.6(4)
C102 C103 B2 119.4(3)
C104 C103 B2 123.3(3)
C105 C104 C103 123.3(4)
C105 C104 H104 118.3
C103 C104 H104 118.3
C106 C105 C104 116.9(4)
C106 C105 B3 118.7(4)
C104 C105 B3 123.5(4)
C105 C106 C101 123.4(4)
C105 C106 H106 118.3
C101 C106 H106 118.3
C202 O201 C205 106.2(5)
O201 C202 C203 106.7(6)
O201 C202 H20A 110.4
C203 C202 H20A 110.4
O201 C202 H20B 110.4
C203 C202 H20B 110.4
H20A C202 H20B 108.6
C202 C203 C204 104.3(6)
C202 C203 H20C 110.9
C204 C203 H20C 110.9
C202 C203 H20D 110.9
C204 C203 H20D 110.9
H20C C203 H20D 108.9
C205 C204 C203 106.5(7)
C205 C204 H20E 110.4
C203 C204 H20E 110.4
C205 C204 H20F 110.4
C203 C204 H20F 110.4
H20E C204 H20F 108.6
O201 C205 C204 107.1(6)
O201 C205 H20G 110.3
C204 C205 H20G 110.3
O201 C205 H20H 110.3
C204 C205 H20H 110.3
H20G C205 H20H 108.5
C302 O301 C305 108.8(9)
O301 C302 C303 106.1(9)
O301 C302 H30A 110.5
C303 C302 H30A 110.5
O301 C302 H30B 110.5
C303 C302 H30B 110.5
H30A C302 H30B 108.7
C304 C303 C302 108.8(11)
C304 C303 H30C 109.9
C302 C303 H30C 109.9
C304 C303 H30D 109.9
C302 C303 H30D 109.9
H30C C303 H30D 108.3
C303 C304 C305 105.1(10)
C303 C304 H30E 110.7
C305 C304 H30E 110.7
C303 C304 H30F 110.7
C305 C304 H30F 110.7
H30E C304 H30F 108.8
O301 C305 C304 110.1(10)
O301 C305 H30G 109.6
C304 C305 H30G 109.6
O301 C305 H30H 109.6
C304 C305 H30H 109.6
H30G C305 H30H 108.2
C402 O401 C405 97.7(13)
O401 C402 C403 109.8(12)
O401 C402 H40A 109.7
C403 C402 H40A 109.7
O401 C402 H40B 109.7
C403 C402 H40B 109.7
H40A C402 H40B 108.2
C404 C403 C402 108.2(10)
C404 C403 H40C 110.1
C402 C403 H40C 110.1
C404 C403 H40D 110.1
C402 C403 H40D 110.1
H40C C403 H40D 108.4
C403 C404 C405 105.2(10)
C403 C404 H40E 110.7
C405 C404 H40E 110.7
C403 C404 H40F 110.7
C405 C404 H40F 110.7
H40E C404 H40F 108.8
C404 C405 O401 108.2(14)
C404 C405 H40G 110.0
O401 C405 H40G 110.0
C404 C405 H40H 110.0
O401 C405 H40H 110.0
H40G C405 H40H 108.4
C502 O501 C505 98.7(18)
O501 C502 C503 100.7(16)
O501 C502 H50A 111.6
C503 C502 H50A 111.6
O501 C502 H50B 111.6
C503 C502 H50B 111.6
H50A C502 H50B 109.4
C502 C503 C504 107.1(13)
C502 C503 H50C 110.3
C504 C503 H50C 110.3
C502 C503 H50D 110.3
C504 C503 H50D 110.3
H50C C503 H50D 108.5
C505 C504 C503 102.9(14)
C505 C504 H50E 111.2
C503 C504 H50E 111.2
C505 C504 H50F 111.2
C503 C504 H50F 111.2
H50E C504 H50F 109.1
C504 C505 O501 100.0(16)
C504 C505 H50G 111.8
O501 C505 H50G 111.8
C504 C505 H50H 111.8
O501 C505 H50H 111.8
H50G C505 H50H 109.5

loop_
_geom_bond_atom_site_label_1
_geom_bond_atom_site_label_2
_geom_bond_distance
B1 N31 1.549(7)
B1 N11 1.558(6)
B1 N21 1.563(5)
B1 C101 1.615(6)
Mn1 C2 1.796(5)
Mn1 C1 1.799(6)
Mn1 C3 1.806(6)
Mn1 N32 2.020(4)
Mn1 N22 2.060(4)
Mn1 N12 2.070(4)
C1 O1 1.153(7)
C2 O2 1.163(6)
C3 O3 1.151(7)
B2 N51 1.557(6)
B2 N61 1.562(6)
B2 N41 1.563(5)
B2 C103 1.616(6)
Mn2 C6 1.799(6)
Mn2 C5 1.802(6)
Mn2 C4 1.818(6)
Mn2 N52 2.024(4)
Mn2 N62 2.060(4)
Mn2 N42 2.065(4)
C4 O4 1.143(7)
C5 O5 1.153(7)
C6 O6 1.163(7)
B3 N71 1.556(6)
B3 N91 1.564(6)
B3 N81 1.565(6)
B3 C105 1.615(6)
Mn3 C8 1.800(6)
Mn3 C7 1.804(7)
Mn3 C9 1.817(6)
Mn3 N82 2.026(4)
Mn3 N72 2.052(5)
Mn3 N92 2.056(4)
C7 O7 1.152(8)
C8 O8 1.155(7)
C9 O9 1.148(7)
N11 C15 1.367(6)
N11 N12 1.373(5)
N12 C13 1.349(6)
C13 C14 1.373(9)
C13 H13 0.9500
C14 C15 1.374(7)
C14 H14 0.9500
C15 H15 0.9500
N21 C23 1.352(5)
N21 N22 1.374(5)
N22 C25 1.331(5)
C23 C24 1.381(6)
C23 H23 0.9500
C24 C25 1.398(7)
C24 H24 0.9500
C25 H25 0.9500
N31 C35 1.360(6)
N31 N32 1.367(5)
N32 C33 1.341(7)
C33 C34 1.379(7)
C33 H33 0.9500
C34 C35 1.377(8)
C34 H34 0.9500
C35 H35 0.9500
N41 C45 1.344(6)
N41 N42 1.374(5)
N42 C43 1.344(6)
C43 C44 1.392(8)
C43 H43 0.9500
C44 C45 1.379(7)
C44 H44 0.9500
C45 H45 0.9500
N51 C55 1.360(6)
N51 N52 1.373(5)
N52 C53 1.340(7)
C53 C54 1.387(7)
C53 H53 0.9500
C54 C55 1.384(7)
C54 H54 0.9500
C55 H55 0.9500
N61 C65 1.357(6)
N61 N62 1.371(5)
N62 C63 1.345(6)
C63 C64 1.375(7)
C63 H63 0.9500
C64 C65 1.382(6)
C64 H64 0.9500
C65 H65 0.9500
N71 C75 1.336(7)
N71 N72 1.375(5)
N72 C73 1.332(7)
C73 C74 1.367(9)
C73 H73 0.9500
C74 C75 1.393(7)
C74 H74 0.9500
C75 H75 0.9500
N81 C85 1.362(6)
N81 N82 1.366(5)
N82 C83 1.333(6)
C83 C84 1.402(8)
C83 H83 0.9500
C84 C85 1.369(7)
C84 H84 0.9500
C85 H85 0.9500
N91 C95 1.364(6)
N91 N92 1.382(5)
N92 C93 1.348(6)
C93 C94 1.390(7)
C93 H93 0.9500
C94 C95 1.389(7)
C94 H94 0.9500
C95 H95 0.9500
C101 C106 1.407(6)
C101 C102 1.416(6)
C102 C103 1.399(6)
C102 H102 0.9500
C103 C104 1.409(5)
C104 C105 1.402(6)
C104 H104 0.9500
C105 C106 1.402(6)
C106 H106 0.9500
O201 C202 1.418(8)
O201 C205 1.420(7)
C202 C203 1.467(11)
C202 H20A 0.9900
C202 H20B 0.9900
C203 C204 1.496(12)
C203 H20C 0.9900
C203 H20D 0.9900
C204 C205 1.441(10)
C204 H20E 0.9900
C204 H20F 0.9900
C205 H20G 0.9900
C205 H20H 0.9900
O301 C302 1.342(15)
O301 C305 1.351(14)
C302 C303 1.451(17)
C302 H30A 0.9900
C302 H30B 0.9900
C303 C304 1.343(15)
C303 H30C 0.9900
C303 H30D 0.9900
C304 C305 1.407(16)
C304 H30E 0.9900
C304 H30F 0.9900
C305 H30G 0.9900
C305 H30H 0.9900
O401 C402 1.370(17)
O401 C405 1.464(19)
C402 C403 1.38(2)
C402 H40A 0.9900
C402 H40B 0.9900
C403 C404 1.328(16)
C403 H40C 0.9900
C403 H40D 0.9900
C404 C405 1.328(17)
C404 H40E 0.9900
C404 H40F 0.9900
C405 H40G 0.9900
C405 H40H 0.9900
O501 C502 1.475(17)
O501 C505 1.517(16)
C502 C503 1.485(17)
C502 H50A 0.9900
C502 H50B 0.9900
C503 C504 1.49(2)
C503 H50C 0.9900
C503 H50D 0.9900
C504 C505 1.465(17)
C504 H50E 0.9900
C504 H50F 0.9900
C505 H50G 0.9900
C505 H50H 0.9900

loop_
_geom_torsion_atom_site_label_1
_geom_torsion_atom_site_label_2
_geom_torsion_atom_site_label_3
_geom_torsion_atom_site_label_4
_geom_torsion
C2 Mn1 C1 O1 -128(16)
C3 Mn1 C1 O1 -38(16)
N32 Mn1 C1 O1 54(16)
N22 Mn1 C1 O1 107(16)
N12 Mn1 C1 O1 140(16)
C1 Mn1 C2 O2 60(16)
C3 Mn1 C2 O2 -29(16)
N32 Mn1 C2 O2 -161(14)
N22 Mn1 C2 O2 -123(16)
N12 Mn1 C2 O2 152(16)
C2 Mn1 C3 O3 92(15)
C1 Mn1 C3 O3 2(15)
N32 Mn1 C3 O3 -90(15)
N22 Mn1 C3 O3 -176(100)
N12 Mn1 C3 O3 -117(14)
C6 Mn2 C4 O4 -64(16)
C5 Mn2 C4 O4 27(16)
N52 Mn2 C4 O4 126(14)
N62 Mn2 C4 O4 -155(16)
N42 Mn2 C4 O4 119(16)
C6 Mn2 C5 O5 -22(19)
C4 Mn2 C5 O5 -111(19)
N52 Mn2 C5 O5 71(19)
N62 Mn2 C5 O5 107(18)
N42 Mn2 C5 O5 156(19)
C5 Mn2 C6 O6 -168(18)
C4 Mn2 C6 O6 -79(18)
N52 Mn2 C6 O6 100(18)
N62 Mn2 C6 O6 14(18)
N42 Mn2 C6 O6 43(20)
C8 Mn3 C7 O7 -6(25)
C9 Mn3 C7 O7 83(25)
N82 Mn3 C7 O7 -97(25)
N72 Mn3 C7 O7 -158(22)
N92 Mn3 C7 O7 177(100)
C7 Mn3 C8 O8 -36(10)
C9 Mn3 C8 O8 -125(10)
N82 Mn3 C8 O8 58(10)
N72 Mn3 C8 O8 143(10)
N92 Mn3 C8 O8 93(11)
C8 Mn3 C9 O9 -1(23)
C7 Mn3 C9 O9 -91(23)
N82 Mn3 C9 O9 99(22)
N72 Mn3 C9 O9 91(23)
N92 Mn3 C9 O9 176(100)
N31 B1 N11 C15 -136.4(5)
N21 B1 N11 C15 109.0(5)
C101 B1 N11 C15 -14.2(7)
N31 B1 N11 N12 53.9(5)
N21 B1 N11 N12 -60.6(5)
C101 B1 N11 N12 176.1(4)
C15 N11 N12 C13 1.3(5)
B1 N11 N12 C13 173.4(4)
C15 N11 N12 Mn1 -170.2(3)
B1 N11 N12 Mn1 1.9(5)
C2 Mn1 N12 C13 -35.2(5)
C1 Mn1 N12 C13 54.9(5)
C3 Mn1 N12 C13 174(5)
N32 Mn1 N12 C13 146.8(5)
N22 Mn1 N12 C13 -127.0(5)
C2 Mn1 N12 N11 134.1(4)
C1 Mn1 N12 N11 -135.9(4)
C3 Mn1 N12 N11 -17(6)
N32 Mn1 N12 N11 -44.0(4)
N22 Mn1 N12 N11 42.2(4)
N11 N12 C13 C14 -0.9(6)
Mn1 N12 C13 C14 169.8(4)
N12 C13 C14 C15 0.1(7)
N12 N11 C15 C14 -1.3(6)
B1 N11 C15 C14 -171.5(5)
C13 C14 C15 N11 0.7(7)
N31 B1 N21 C23 140.5(4)
N11 B1 N21 C23 -106.1(5)
C101 B1 N21 C23 22.5(6)
N31 B1 N21 N22 -46.6(5)
N11 B1 N21 N22 66.8(5)
C101 B1 N21 N22 -164.6(3)
C23 N21 N22 C25 -1.8(4)
B1 N21 N22 C25 -176.1(4)
C23 N21 N22 Mn1 164.3(3)
B1 N21 N22 Mn1 -10.0(5)
C2 Mn1 N22 C25 33.1(4)
C1 Mn1 N22 C25 158(4)
C3 Mn1 N22 C25 -56.6(4)
N32 Mn1 N22 C25 -148.6(4)
N12 Mn1 N22 C25 125.3(4)
C2 Mn1 N22 N21 -129.2(3)
C1 Mn1 N22 N21 -4(4)
C3 Mn1 N22 N21 141.1(3)
N32 Mn1 N22 N21 49.1(3)
N12 Mn1 N22 N21 -37.0(3)
N22 N21 C23 C24 1.6(5)
B1 N21 C23 C24 175.1(4)
N21 C23 C24 C25 -0.8(5)
N21 N22 C25 C24 1.3(5)
Mn1 N22 C25 C24 -162.8(3)
C23 C24 C25 N22 -0.3(5)
N11 B1 N31 C35 118.9(5)
N21 B1 N31 C35 -130.3(4)
C101 B1 N31 C35 -10.3(6)
N11 B1 N31 N32 -58.2(5)
N21 B1 N31 N32 52.5(5)
C101 B1 N31 N32 172.5(3)
C35 N31 N32 C33 1.1(5)
B1 N31 N32 C33 178.8(4)
C35 N31 N32 Mn1 -175.9(3)
B1 N31 N32 Mn1 1.7(5)
C2 Mn1 N32 C33 178(100)
C1 Mn1 N32 C33 -43.4(6)
C3 Mn1 N32 C33 45.7(5)
N22 Mn1 N32 C33 139.5(5)
N12 Mn1 N32 C33 -135.3(5)
C2 Mn1 N32 N31 -6(4)
C1 Mn1 N32 N31 132.7(4)
C3 Mn1 N32 N31 -138.1(4)
N22 Mn1 N32 N31 -44.4(3)
N12 Mn1 N32 N31 40.8(3)
N31 N32 C33 C34 -1.3(7)
Mn1 N32 C33 C34 175.2(4)
N32 C33 C34 C35 0.9(7)
N32 N31 C35 C34 -0.6(6)
B1 N31 C35 C34 -178.0(5)
C33 C34 C35 N31 -0.2(7)
N51 B2 N41 C45 -131.3(5)
N61 B2 N41 C45 114.3(5)
C103 B2 N41 C45 -13.6(7)
N51 B2 N41 N42 52.0(5)
N61 B2 N41 N42 -62.4(5)
C103 B2 N41 N42 169.7(4)
C45 N41 N42 C43 1.4(5)
B2 N41 N42 C43 178.9(4)
C45 N41 N42 Mn2 -172.0(3)
B2 N41 N42 Mn2 5.4(5)
C6 Mn2 N42 C43 -161(3)
C5 Mn2 N42 C43 50.6(5)
C4 Mn2 N42 C43 -38.9(5)
N52 Mn2 N42 C43 141.4(5)
N62 Mn2 N42 C43 -132.0(5)
C6 Mn2 N42 N41 11(3)
C5 Mn2 N42 N41 -137.8(4)
C4 Mn2 N42 N41 132.7(4)
N52 Mn2 N42 N41 -47.0(3)
N62 Mn2 N42 N41 39.5(3)
N41 N42 C43 C44 -1.0(6)
Mn2 N42 C43 C44 171.5(4)
N42 C43 C44 C45 0.3(7)
N42 N41 C45 C44 -1.3(6)
B2 N41 C45 C44 -178.2(5)
C43 C44 C45 N41 0.6(6)
N61 B2 N51 C55 -134.8(4)
N41 B2 N51 C55 114.6(4)
C103 B2 N51 C55 -8.2(5)
N61 B2 N51 N52 52.5(4)
N41 B2 N51 N52 -58.1(4)
C103 B2 N51 N52 179.1(3)
C55 N51 N52 C53 1.0(5)
B2 N51 N52 C53 175.1(4)
C55 N51 N52 Mn2 -171.6(3)
B2 N51 N52 Mn2 2.5(5)
C6 Mn2 N52 C53 55.3(5)
C5 Mn2 N52 C53 -36.0(5)
C4 Mn2 N52 C53 -135(5)
N62 Mn2 N52 C53 146.0(5)
N42 Mn2 N52 C53 -128.4(5)
C6 Mn2 N52 N51 -134.3(4)
C5 Mn2 N52 N51 134.4(4)
C4 Mn2 N52 N51 35(5)
N62 Mn2 N52 N51 -43.6(3)
N42 Mn2 N52 N51 42.0(3)
N51 N52 C53 C54 -1.1(5)
Mn2 N52 C53 C54 170.3(3)
N52 C53 C54 C55 0.7(6)
N52 N51 C55 C54 -0.6(5)
B2 N51 C55 C54 -174.1(4)
C53 C54 C55 N51 0.0(5)
N51 B2 N61 C65 140.9(4)
N41 B2 N61 C65 -106.8(5)
C103 B2 N61 C65 19.9(6)
N51 B2 N61 N62 -49.5(4)
N41 B2 N61 N62 62.8(4)
C103 B2 N61 N62 -170.4(3)
C65 N61 N62 C63 -1.7(4)
B2 N61 N62 C63 -173.6(4)
C65 N61 N62 Mn2 166.3(3)
B2 N61 N62 Mn2 -5.7(5)
C6 Mn2 N62 C63 -56.6(4)
C5 Mn2 N62 C63 174(4)
C4 Mn2 N62 C63 33.2(4)
N52 Mn2 N62 C63 -149.1(4)
N42 Mn2 N62 C63 125.5(4)
C6 Mn2 N62 N61 138.5(3)
C5 Mn2 N62 N61 10(4)
C4 Mn2 N62 N61 -131.7(3)
N52 Mn2 N62 N61 46.1(3)
N42 Mn2 N62 N61 -39.4(3)
N61 N62 C63 C64 0.7(5)
Mn2 N62 C63 C64 -165.9(3)
N62 C63 C64 C65 0.5(5)
N62 N61 C65 C64 2.0(5)
B2 N61 C65 C64 172.4(4)
C63 C64 C65 N61 -1.5(5)
N91 B3 N71 C75 112.1(5)
N81 B3 N71 C75 -134.5(4)
C105 B3 N71 C75 -17.6(6)
N91 B3 N71 N72 -58.1(5)
N81 B3 N71 N72 55.3(5)
C105 B3 N71 N72 172.3(3)
C75 N71 N72 C73 1.2(5)
B3 N71 N72 C73 173.3(4)
C75 N71 N72 Mn3 -173.9(3)
B3 N71 N72 Mn3 -1.7(5)
C8 Mn3 N72 C73 52.7(5)
C7 Mn3 N72 C73 -155(5)
C9 Mn3 N72 C73 -36.5(5)
N82 Mn3 N72 C73 143.9(5)
N92 Mn3 N72 C73 -130.0(5)
C8 Mn3 N72 N71 -133.7(4)
C7 Mn3 N72 N71 19(5)
C9 Mn3 N72 N71 137.1(4)
N82 Mn3 N72 N71 -42.5(3)
N92 Mn3 N72 N71 43.6(3)
N71 N72 C73 C74 -0.9(6)
Mn3 N72 C73 C74 173.4(4)
N72 C73 C74 C75 0.4(6)
N72 N71 C75 C74 -0.9(5)
B3 N71 C75 C74 -171.8(4)
C73 C74 C75 N71 0.4(6)
N71 B3 N81 C85 121.1(5)
N91 B3 N81 C85 -128.2(5)
C105 B3 N81 C85 -1.0(6)
N71 B3 N81 N82 -52.5(5)
N91 B3 N81 N82 58.2(5)
C105 B3 N81 N82 -174.6(4)
C85 N81 N82 C83 -0.3(6)
B3 N81 N82 C83 174.6(4)
C85 N81 N82 Mn3 180.0(3)
B3 N81 N82 Mn3 -5.2(6)
C8 Mn3 N82 C83 -41.5(6)
C7 Mn3 N82 C83 47.7(5)
C9 Mn3 N82 C83 -141(4)
N72 Mn3 N82 C83 -134.3(5)
N92 Mn3 N82 C83 140.5(5)
C8 Mn3 N82 N81 138.2(4)
C7 Mn3 N82 N81 -132.5(4)
C9 Mn3 N82 N81 38(4)
N72 Mn3 N82 N81 45.4(4)
N92 Mn3 N82 N81 -39.7(4)
N81 N82 C83 C84 0.5(6)
Mn3 N82 C83 C84 -179.8(4)
N82 C83 C84 C85 -0.5(7)
N82 N81 C85 C84 -0.1(6)
B3 N81 C85 C84 -174.3(5)
C83 C84 C85 N81 0.3(7)
N71 B3 N91 C95 -108.6(5)
N81 B3 N91 C95 138.9(5)
C105 B3 N91 C95 18.8(7)
N71 B3 N91 N92 64.9(5)
N81 B3 N91 N92 -47.6(5)
C105 B3 N91 N92 -167.7(4)
C95 N91 N92 C93 -2.1(5)
B3 N91 N92 C93 -177.2(4)
C95 N91 N92 Mn3 164.5(3)
B3 N91 N92 Mn3 -10.5(5)
C8 Mn3 N92 C93 177(68)
C7 Mn3 N92 C93 -54.4(5)
C9 Mn3 N92 C93 35.5(5)
N82 Mn3 N92 C93 -147.6(5)
N72 Mn3 N92 C93 126.6(5)
C8 Mn3 N92 N91 14(4)
C7 Mn3 N92 N91 142.2(4)
C9 Mn3 N92 N91 -128.0(4)
N82 Mn3 N92 N91 48.9(4)
N72 Mn3 N92 N91 -36.9(4)
N91 N92 C93 C94 1.2(6)
Mn3 N92 C93 C94 -164.3(4)
N92 C93 C94 C95 0.2(6)
N92 N91 C95 C94 2.3(5)
B3 N91 C95 C94 176.2(5)
C93 C94 C95 N91 -1.5(6)
N31 B1 C101 C106 95.3(5)
N11 B1 C101 C106 -26.7(6)
N21 B1 C101 C106 -146.1(4)
N31 B1 C101 C102 -76.6(5)
N11 B1 C101 C102 161.4(4)
N21 B1 C101 C102 42.0(5)
C106 C101 C102 C103 1.7(6)
B1 C101 C102 C103 174.4(4)
C101 C102 C103 C104 -0.7(6)
C101 C102 C103 B2 -171.5(4)
N51 B2 C103 C102 74.9(4)
N61 B2 C103 C102 -163.1(4)
N41 B2 C103 C102 -42.2(6)
N51 B2 C103 C104 -95.2(5)
N61 B2 C103 C104 26.7(6)
N41 B2 C103 C104 147.6(4)
C102 C103 C104 C105 -0.5(6)
B2 C103 C104 C105 169.9(4)
C103 C104 C105 C106 0.6(7)
C103 C104 C105 B3 170.0(4)
N71 B3 C105 C106 -47.0(5)
N91 B3 C105 C106 -169.3(4)
N81 B3 C105 C106 69.9(5)
N71 B3 C105 C104 143.7(4)
N91 B3 C105 C104 21.4(6)
N81 B3 C105 C104 -99.3(5)
C104 C105 C106 C101 0.6(7)
B3 C105 C106 C101 -169.4(4)
C102 C101 C106 C105 -1.7(6)
B1 C101 C106 C105 -173.6(4)
C205 O201 C202 C203 -30.8(10)
O201 C202 C203 C204 20.9(12)
C202 C203 C204 C205 -3.6(13)
C202 O201 C205 C204 28.5(10)
C203 C204 C205 O201 -15.0(12)
C305 O301 C302 C303 0.4(18)
O301 C302 C303 C304 6(2)
C302 C303 C304 C305 -10(2)
C302 O301 C305 C304 -6.4(19)
C303 C304 C305 O301 10(2)
C405 O401 C402 C403 -23(3)
O401 C402 C403 C404 7(3)
C402 C403 C404 C405 15(3)
C403 C404 C405 O401 -30(3)
C402 O401 C405 C404 33(2)
C505 O501 C502 C503 48(3)
O501 C502 C503 C504 -25(4)
C502 C503 C504 C505 -9(4)
C503 C504 C505 O501 38(3)
C502 O501 C505 C504 -55(3)
